data_4029239
loop_
_publ_author_name
'Lan, Ping'
'Banwell, Martin G'
'Willis, Anthony C'

_publ_section_title
;
 Chemoenzymatic Total Syntheses of Ribisins A, B, and D, Polyoxygenated
 Benzofuran Derivatives Displaying NGF-Potentiating Properties.
;
_journal_issue 7
_journal_name_full 'The Journal of organic chemistry'
_journal_page_first 2829
_journal_page_last 2842
_journal_paper_doi 10.1021/jo500210k
_journal_volume 79
_journal_year 2014
_chemical_absolute_configuration syn
_chemical_compound_source local
_chemical_formula_moiety 'C13 H12 O5, H2 O'
_chemical_formula_sum 'C13 H14 O6'
_chemical_formula_weight 266.25
_space_group_IT_number 19
_symmetry_cell_setting orthorhombic
_symmetry_space_group_name_Hall 'P 2ac 2ab'
_symmetry_space_group_name_H-M 'P 21 21 21'
_atom_sites_solution_hydrogens difmap
_atom_sites_solution_primary direct
_audit_creation_date 14-01-02
_audit_creation_method CRYSTALS_ver_14.40
_audit_update_record
;
2014-01-02 - Report on C13 H14 O6
            by Anthony C. Willis
            for  Ping Lan and Martin Banwell


2014-01-02 - passes checkcif tests

;
_cell_angle_alpha 90
_cell_angle_beta 90
_cell_angle_gamma 90
_cell_formula_units_Z 4
_cell_length_a 5.1685(2)
_cell_length_b 10.4961(4)
_cell_length_c 21.9445(7)
_cell_measurement_reflns_used 18612
_cell_measurement_temperature 200
_cell_measurement_theta_max 27.5
_cell_measurement_theta_min 3
_cell_volume 1190.47(7)
_computing_cell_refinement 'DENZO/SCALEPACK (Otwinowski & Minor, 1997)'
_computing_data_collection 'COLLECT (Nonius, 2001).'
_computing_data_reduction 'DENZO/SCALEPACK (Otwinowski & Minor, 1997)'
_computing_molecular_graphics
; 
ORTEP-II (Johnson 1976) in teXsan (MSC, 1992-1997)
;
_computing_publication_material 'CRYSTALS (Betteridge et al., 2003)'
_computing_structure_refinement 'CRYSTALS (Betteridge et al., 2003)'
_computing_structure_solution 'SIR92 (Altomare et al., 1994)'
_diffrn_ambient_temperature 200
_diffrn_measured_fraction_theta_full 0.996
_diffrn_measured_fraction_theta_max 0.996
_diffrn_measurement_device Area
_diffrn_measurement_device_type 'Nonius KappaCCD'
_diffrn_measurement_method ' \f and \w scans with CCD '
_diffrn_radiation_monochromator graphite
_diffrn_radiation_type 'Mo K\a'
_diffrn_radiation_wavelength 0.71073
_diffrn_reflns_av_R_equivalents 0.054
_diffrn_reflns_limit_h_max 6
_diffrn_reflns_limit_h_min -6
_diffrn_reflns_limit_k_max 13
_diffrn_reflns_limit_k_min -13
_diffrn_reflns_limit_l_max 28
_diffrn_reflns_limit_l_min -28
_diffrn_reflns_number 14353
_diffrn_reflns_theta_full 27.478
_diffrn_reflns_theta_max 27.478
_diffrn_reflns_theta_min 2.685
_diffrn_standards_number 0
_exptl_absorpt_coefficient_mu 0.119
_exptl_absorpt_correction_T_max 1.00
_exptl_absorpt_correction_T_min 0.85
_exptl_absorpt_correction_type multi-scan
_exptl_absorpt_process_details 'DENZO/SCALEPACK (Otwinowski & Minor, 1997)'
_exptl_crystal_colour colourless
_exptl_crystal_density_diffrn 1.485
_exptl_crystal_density_method 'not measured'
_exptl_crystal_description needle
_exptl_crystal_F_000 560
_exptl_crystal_size_max 0.440
_exptl_crystal_size_mid 0.050
_exptl_crystal_size_min 0.020
_refine_diff_density_max 0.41
_refine_diff_density_min -0.36
_refine_ls_abs_structure_details
;
The enantiomer has been assigned by reference to an unchanging chiral
centre in the synthetic procedure.
;
_refine_ls_extinction_method None
_refine_ls_goodness_of_fit_ref 0.9872
_refine_ls_hydrogen_treatment mixed
_refine_ls_matrix_type full
_refine_ls_number_parameters 184
_refine_ls_number_reflns 1615
_refine_ls_number_restraints 0
_refine_ls_R_factor_all 0.0579
_refine_ls_R_factor_gt 0.0369
_refine_ls_shift/su_max 0.0039653
_refine_ls_shift/su_mean 0.0006185
_refine_ls_structure_factor_coef Fsqd
_refine_ls_weighting_details
;
 Method= Modified Sheldrick 
 w=1/[\s^2^(F^2^) + ( 0.04P)^2^ + 0.27P] 
 ,where P=(max(Fo^2^,0) + 2Fc^2^)/3 
;
_refine_ls_weighting_scheme calc
_refine_ls_wR_factor_all 0.0841
_refine_ls_wR_factor_gt 0.0757
_refine_ls_wR_factor_ref 0.0841
_reflns_limit_h_max 6
_reflns_limit_h_min 0
_reflns_limit_k_max 13
_reflns_limit_k_min 0
_reflns_limit_l_max 28
_reflns_limit_l_min 0
_reflns_number_gt 1234
_reflns_number_total 1615
_reflns_threshold_expression I>2.0\s(I)
_oxford_diffrn_Wilson_B_factor 2.69
_oxford_diffrn_Wilson_scale 3.26
_oxford_refine_ls_r_factor_ref 0.0579
_oxford_refine_ls_scale 0.5194(12)
_oxford_reflns_number_all 1615
_oxford_reflns_threshold_expression_ref I>-10.0\s(I)
_oxford_structure_analysis_title 'ban1378 At 12: 8 on 2/ 1'
_cod_data_source_file jo500210k_si_002.cif
_cod_data_source_block ban1378
_cod_depositor_comments
;Adding full bibliography for
 ./tmp-cod-update-bibliographies-12971/cifs/4029239.cif.
;
_cod_original_cell_volume 1190.47(8)
_cod_original_sg_symbol_Hall 'P 2ac 2ab '
_cod_original_sg_symbol_H-M 'P 21 21 21 '
_cod_database_code 4029239

loop_
_symmetry_equiv_pos_as_xyz
x,y,z
x+1/2,-y+1/2,-z
-x,y+1/2,-z+1/2
-x+1/2,-y,z+1/2

loop_
_atom_site_label
_atom_site_type_symbol
_atom_site_fract_x
_atom_site_fract_y
_atom_site_fract_z
_atom_site_U_iso_or_equiv
_atom_site_occupancy
_atom_site_adp_type
_atom_site_refinement_flags_posn
O1 O 0.5702(4) 0.74842(16) 0.55080(7) 0.0399 1.0000 Uani .
C2 C 0.6547(5) 0.6865(2) 0.59330(10) 0.0288 1.0000 Uani .
C3 C 0.8818(5) 0.7346(2) 0.63212(10) 0.0276 1.0000 Uani .
O4 O 0.8935(3) 0.86930(14) 0.63084(7) 0.0316 1.0000 Uani .
C5 C 1.0883(6) 0.9196(2) 0.59147(12) 0.0419 1.0000 Uani .
C6 C 0.8667(5) 0.6925(2) 0.69866(10) 0.0268 1.0000 Uani .
O7 O 1.0903(4) 0.73275(16) 0.73085(8) 0.0378 1.0000 Uani .
C8 C 0.8563(5) 0.5464(2) 0.70326(10) 0.0284 1.0000 Uani .
O9 O 0.8259(4) 0.50106(15) 0.76355(7) 0.0313 1.0000 Uani .
C10 C 0.6492(5) 0.5015(2) 0.66088(10) 0.0279 1.0000 Uani .
O11 O 0.5322(3) 0.38731(15) 0.67046(7) 0.0314 1.0000 Uani .
C12 C 0.3526(5) 0.3743(2) 0.62358(10) 0.0283 1.0000 Uani .
C13 C 0.1801(5) 0.2755(2) 0.61785(11) 0.0347 1.0000 Uani .
C14 C 0.0086(5) 0.2842(2) 0.56935(11) 0.0368 1.0000 Uani .
C15 C 0.0135(5) 0.3882(2) 0.52916(11) 0.0359 1.0000 Uani .
C16 C 0.1860(5) 0.4873(2) 0.53651(11) 0.0327 1.0000 Uani .
C17 C 0.3606(5) 0.4802(2) 0.58503(10) 0.0270 1.0000 Uani .
C18 C 0.5578(5) 0.5622(2) 0.61086(10) 0.0273 1.0000 Uani .
O19 O 0.3759(4) 0.57174(19) 0.81080(10) 0.0437 1.0000 Uani .
H31 H 1.0446 0.7015 0.6150 0.0330 1.0000 Uiso R
H51 H 1.0577 1.0101 0.5868 0.0637 1.0000 Uiso R
H52 H 1.2598 0.9059 0.6094 0.0627 1.0000 Uiso R
H53 H 1.0795 0.8774 0.5518 0.0617 1.0000 Uiso R
H61 H 0.7109 0.7300 0.7175 0.0318 1.0000 Uiso R
H81 H 1.0260 0.5135 0.6877 0.0327 1.0000 Uiso R
H131 H 0.1794 0.2075 0.6467 0.0410 1.0000 Uiso R
H141 H -0.1150 0.2184 0.5638 0.0439 1.0000 Uiso R
H151 H -0.1053 0.3902 0.4963 0.0428 1.0000 Uiso R
H161 H 0.1857 0.5580 0.5105 0.0382 1.0000 Uiso R
H71 H 1.093(7) 0.815(3) 0.7287(12) 0.0568 1.0000 Uiso .
H91 H 0.675(6) 0.526(3) 0.7781(13) 0.0475 1.0000 Uiso .
H191 H 0.278(7) 0.511(3) 0.8243(14) 0.0660 1.0000 Uiso .
H192 H 0.291(7) 0.612(3) 0.7882(15) 0.0658 1.0000 Uiso .

loop_
_atom_site_aniso_label
_atom_site_aniso_U_11
_atom_site_aniso_U_22
_atom_site_aniso_U_33
_atom_site_aniso_U_23
_atom_site_aniso_U_13
_atom_site_aniso_U_12
O1 0.0496(12) 0.0330(10) 0.0371(9) 0.0089(8) -0.0059(9) -0.0054(9)
C2 0.0344(13) 0.0249(12) 0.0273(11) -0.0014(10) 0.0050(11) 0.0011(12)
C3 0.0302(13) 0.0194(10) 0.0334(12) -0.0014(10) 0.0027(11) 0.0019(11)
O4 0.0377(10) 0.0194(8) 0.0377(9) 0.0006(7) 0.0039(8) -0.0013(8)
C5 0.0514(17) 0.0317(13) 0.0426(14) 0.0029(11) 0.0096(14) -0.0104(14)
C6 0.0274(12) 0.0224(11) 0.0307(11) -0.0033(10) -0.0028(11) 0.0000(11)
O7 0.0459(11) 0.0246(8) 0.0430(10) 0.0017(8) -0.0153(9) -0.0045(9)
C8 0.0338(13) 0.0226(11) 0.0287(12) -0.0010(10) 0.0000(11) 0.0037(12)
O9 0.0353(10) 0.0273(9) 0.0312(9) 0.0031(7) -0.0035(8) 0.0007(9)
C10 0.0335(13) 0.0177(10) 0.0325(11) -0.0023(9) 0.0027(11) -0.0020(12)
O11 0.0381(10) 0.0210(8) 0.0351(9) 0.0005(7) -0.0051(8) -0.0023(8)
C12 0.0310(13) 0.0234(11) 0.0306(11) -0.0031(10) -0.0023(11) 0.0005(12)
C13 0.0382(14) 0.0256(12) 0.0401(13) 0.0003(11) -0.0005(12) -0.0019(12)
C14 0.0318(14) 0.0284(13) 0.0503(15) -0.0079(11) -0.0036(12) -0.0032(12)
C15 0.0346(14) 0.0328(14) 0.0404(13) -0.0080(11) -0.0062(12) 0.0021(13)
C16 0.0365(14) 0.0290(12) 0.0325(12) -0.0026(10) -0.0009(11) 0.0017(12)
C17 0.0310(12) 0.0218(11) 0.0283(11) -0.0037(9) 0.0037(11) 0.0021(11)
C18 0.0316(13) 0.0224(11) 0.0278(11) -0.0011(9) 0.0030(10) 0.0015(11)
O19 0.0333(11) 0.0400(11) 0.0577(13) 0.0132(9) -0.0016(10) -0.0026(10)

loop_
_atom_type_symbol
_atom_type_scat_dispersion_real
_atom_type_scat_dispersion_imag
_atom_type_scat_Cromer_Mann_a1
_atom_type_scat_Cromer_Mann_b1
_atom_type_scat_Cromer_Mann_a2
_atom_type_scat_Cromer_Mann_b2
_atom_type_scat_Cromer_Mann_a3
_atom_type_scat_Cromer_Mann_b3
_atom_type_scat_Cromer_Mann_a4
_atom_type_scat_Cromer_Mann_b4
_atom_type_scat_Cromer_Mann_c
_atom_type_scat_source
C 0.0033 0.0016 2.3100 20.8439 1.0200 10.2075 1.5886 0.5687 0.8650 51.6512 0.2156 'International Tables Vol C 4.2.6.8 and 6.1.1.4'
H 0.0000 0.0000 0.4930 10.5109 0.3229 26.1257 0.1402 3.1424 0.0408 57.7998 0.0030 'International Tables Vol C 4.2.6.8 and 6.1.1.4'
O 0.0106 0.0060 3.0485 13.2771 2.2868 5.7011 1.5463 0.3239 0.8670 32.9089 0.2508 'International Tables Vol C 4.2.6.8 and 6.1.1.4'

loop_
_geom_angle_atom_site_label_1
_geom_angle_atom_site_label_2
_geom_angle_atom_site_label_3
_geom_angle
_geom_angle_publ_flag
O1 C2 C3 121.6(2) yes
O1 C2 C18 124.1(2) yes
C3 C2 C18 114.4(2) yes
C2 C3 O4 110.49(19) yes
C2 C3 C6 113.3(2) yes
O4 C3 C6 108.07(17) yes
C2 C3 H31 109.0 no
O4 C3 H31 107.9 no
C6 C3 H31 107.8 no
C3 O4 C5 114.28(19) yes
O4 C5 H51 108.1 no
O4 C5 H52 109.9 no
H51 C5 H52 109.5 no
O4 C5 H53 109.8 no
H51 C5 H53 110.0 no
H52 C5 H53 109.5 no
C3 C6 O7 110.4(2) yes
C3 C6 C8 110.68(18) yes
O7 C6 C8 107.0(2) yes
C3 C6 H61 109.1 no
O7 C6 H61 109.7 no
C8 C6 H61 110.0 no
C6 O7 H71 106(2) no
C6 C8 O9 113.64(18) yes
C6 C8 C10 107.4(2) yes
O9 C8 C10 113.3(2) yes
C6 C8 H81 107.0 no
O9 C8 H81 107.4 no
C10 C8 H81 107.8 no
C8 O9 H91 109.7(19) no
C8 C10 O11 120.05(19) yes
C8 C10 C18 127.3(2) yes
O11 C10 C18 112.7(2) yes
C10 O11 C12 105.59(16) yes
O11 C12 C13 125.1(2) yes
O11 C12 C17 110.47(19) yes
C13 C12 C17 124.3(2) yes
C12 C13 C14 115.8(2) yes
C12 C13 H131 120.4 no
C14 C13 H131 123.7 no
C13 C14 C15 121.4(2) yes
C13 C14 H141 118.7 no
C15 C14 H141 119.9 no
C14 C15 C16 121.6(2) yes
C14 C15 H151 118.9 no
C16 C15 H151 119.4 no
C15 C16 C17 117.7(2) yes
C15 C16 H161 121.7 no
C17 C16 H161 120.6 no
C16 C17 C12 119.0(2) yes
C16 C17 C18 136.0(2) yes
C12 C17 C18 104.8(2) yes
C2 C18 C17 132.3(2) yes
C2 C18 C10 121.2(2) yes
C17 C18 C10 106.4(2) yes
H191 O19 H192 107(3) no

loop_
_geom_bond_atom_site_label_1
_geom_bond_atom_site_label_2
_geom_bond_distance
_geom_bond_publ_flag
O1 C2 1.218(3) yes
C2 C3 1.535(3) yes
C2 C18 1.450(3) yes
C3 O4 1.416(2) yes
C3 C6 1.528(3) yes
C3 H31 0.985 no
O4 C5 1.428(3) yes
C5 H51 0.969 no
C5 H52 0.981 no
C5 H53 0.977 no
C6 O7 1.419(3) yes
C6 C8 1.537(3) yes
C6 H61 0.987 no
O7 H71 0.86(3) no
C8 O9 1.415(3) yes
C8 C10 1.495(3) yes
C8 H81 1.002 no
O9 H91 0.88(3) no
C10 O11 1.359(3) yes
C10 C18 1.354(3) yes
O11 C12 1.393(3) yes
C12 C13 1.373(3) yes
C12 C17 1.397(3) yes
C13 C14 1.388(4) yes
C13 H131 0.955 no
C14 C15 1.404(3) yes
C14 H141 0.948 no
C15 C16 1.380(3) yes
C15 H151 0.948 no
C16 C17 1.398(3) yes
C16 H161 0.936 no
C17 C18 1.450(3) yes
O19 H191 0.87(3) no
O19 H192 0.78(3) no

loop_
_geom_contact_atom_site_label_1
_geom_contact_atom_site_label_2
_geom_contact_distance
_geom_contact_site_symmetry_2
_geom_contact_publ_flag
O1 C5 3.198(3) 1_455 no
O1 O1 3.413(2) 2_566 no
O1 O1 3.413(2) 2_466 no
O1 C16 3.424(3) 2_566 no
O1 C5 3.587(3) 2_466 no
O4 O19 2.845(2) 3_656 no
O4 O9 3.064(2) 3_756 no
O7 O19 2.848(3) 1_655 no
O7 O9 2.852(2) 3_756 no
O7 O11 3.336(2) 3_756 no
O9 O19 2.652(3) . no
O9 O19 3.115(3) 1_655 no
O9 C5 3.324(3) 3_746 no
O11 O19 3.371(2) 3_646 no
O11 C14 3.487(3) 1_655 no
O19 C8 3.436(3) . no
O19 C13 3.506(3) 3_656 no
O19 C8 3.585(3) 1_455 no
O19 C5 3.592(4) 3_646 no
C8 C12 3.592(3) 1_655 no
C10 C14 3.562(3) 1_655 no
C15 C18 3.478(3) 1_455 no

loop_
_geom_hbond_atom_site_label_D
_geom_hbond_atom_site_label_H
_geom_hbond_atom_site_label_A
_geom_hbond_site_symmetry_A
_geom_hbond_angle_DHA
_geom_hbond_distance_DH
_geom_hbond_distance_HA
_geom_hbond_distance_DA
_geom_hbond_publ_flag
O7 H71 O9 3_756 166(3) 0.86(3) 2.01(3) 2.852(3) yes
O9 H91 O19 . 177(3) 0.88(3) 1.77(3) 2.652(3) yes
O19 H191 O4 3_646 168(3) 0.87(3) 1.99(3) 2.845(3) yes
O19 H192 O7 1_455 174(3) 0.78(3) 2.07(3) 2.849(3) yes

loop_
_geom_torsion_atom_site_label_1
_geom_torsion_atom_site_label_2
_geom_torsion_atom_site_label_3
_geom_torsion_atom_site_label_4
_geom_torsion
_geom_torsion_publ_flag
O1 C2 C3 O4 26.2(3) no
O1 C2 C3 C6 147.6(2) no
O1 C2 C18 C10 -175.9(2) no
O1 C2 C18 C17 2.5(4) no
O4 C3 C2 C18 -155.2(2) no
O4 C3 C6 O7 -61.1(2) no
O4 C3 C6 C8 -179.4(2) no
O7 C6 C3 C2 176.1(2) no
O7 C6 C8 O9 63.4(3) no
O7 C6 C8 C10 -170.4(2) no
O9 C8 C6 C3 -176.3(2) no
O9 C8 C10 O11 -29.9(3) no
O9 C8 C10 C18 150.8(2) no
O11 C10 C8 C6 -156.2(2) no
O11 C10 C18 C2 179.0(2) no
O11 C10 C18 C17 0.2(3) no
O11 C12 C13 C14 176.8(2) no
O11 C12 C17 C16 -177.3(2) no
O11 C12 C17 C18 -0.2(3) no
C2 C3 O4 C5 -102.2(2) no
C2 C3 C6 C8 57.8(3) no
C2 C18 C10 C8 -1.6(4) no
C2 C18 C17 C12 -178.6(3) no
C2 C18 C17 C16 -2.3(5) no
C3 C2 C18 C10 5.5(3) no
C3 C2 C18 C17 -176.0(2) no
C3 C6 C8 C10 -50.1(3) no
C5 O4 C3 C6 133.3(2) no
C6 C3 C2 C18 -33.8(3) no
C6 C8 C10 C18 24.4(3) no
C8 C10 O11 C12 -179.8(2) no
C8 C10 C18 C17 179.6(2) no
C10 O11 C12 C13 -175.9(2) no
C10 O11 C12 C17 0.4(2) no
C10 C18 C17 C12 0.0(3) no
C10 C18 C17 C16 176.3(3) no
C12 O11 C10 C18 -0.3(3) no
C12 C13 C14 C15 -0.1(4) no
C12 C17 C16 C15 -0.1(3) no
C13 C12 C17 C16 -1.0(4) no
C13 C12 C17 C18 176.0(2) no
C13 C14 C15 C16 -1.0(4) no
C14 C13 C12 C17 1.1(4) no
C14 C15 C16 C17 1.1(4) no
C15 C16 C17 C18 -176.0(3) no
